data_7153101
loop_
_publ_author_name
'Vandavasi, Jaya Kishore'
'Kuo, Kung-Kai'
'Hu, Wan-Ping'
'Shen, Ho-Chanu'
'Lo, Wei-Sheng'
'Wang, Jeh-Jeng'

_publ_section_title
;
 A convenient method to construct (Z)-oxazines via 6-exo-dig
 iodocyclization and synthesis of indolin-3-one.
;
_journal_issue 38
_journal_name_full 'Organic &amp; biomolecular chemistry'
_journal_page_first 6520
_journal_page_last 6525
_journal_paper_doi 10.1039/c3ob41272e
_journal_volume 11
_journal_year 2013
_chemical_formula_moiety 'C27 H18 N2 O4'
_chemical_formula_sum 'C27 H18 N2 O4'
_chemical_formula_weight 434.43
_space_group_IT_number 14
_symmetry_cell_setting monoclinic
_symmetry_Int_Tables_number 14
_symmetry_space_group_name_Hall '-P 2yn'
_symmetry_space_group_name_H-M 'P 1 21/n 1'
_atom_sites_solution_hydrogens geom
_atom_sites_solution_primary direct
_atom_sites_solution_secondary difmap
_audit_creation_method SHELXL-97
_cell_angle_alpha 90.00
_cell_angle_beta 106.177(3)
_cell_angle_gamma 90.00
_cell_formula_units_Z 4
_cell_length_a 12.0042(3)
_cell_length_b 14.4363(3)
_cell_length_c 12.4330(4)
_cell_measurement_reflns_used 7388
_cell_measurement_temperature 297(2)
_cell_measurement_theta_max 29.1272
_cell_measurement_theta_min 2.5128
_cell_volume 2069.28(10)
_computing_cell_refinement
; 
CrysAlis RED, Oxford Diffraction Ltd., 
Version 1.171.32.29 (release 10-06-2008 CrysAlis171 .NET) 
(compiled Jun 10 2008,16:49:55) 
;
_computing_data_collection
; 
CrysAlis CCD, Oxford Diffraction Ltd., 
Version 1.171.32.29 (release 10-06-2008 CrysAlis171 .NET) 
(compiled Jun 10 2008,16:49:55) 
;
_computing_data_reduction
; 
CrysAlis RED, Oxford Diffraction Ltd., 
Version 1.171.32.29 (release 10-06-2008 CrysAlis171 .NET) 
(compiled Jun 10 2008,16:49:55) 
;
_computing_molecular_graphics 'Bruker SHELXTL'
_computing_publication_material 'Bruker SHELXTL'
_computing_structure_refinement 'SHELXL-97 (Sheldrick, 1997)'
_computing_structure_solution 'SHELXS-97 (Sheldrick, 1990)'
_diffrn_ambient_temperature 297(2)
_diffrn_measured_fraction_theta_full 0.995
_diffrn_measured_fraction_theta_max 0.867
_diffrn_measurement_device_type 'CCD detector'
_diffrn_measurement_method '\w scans'
_diffrn_radiation_monochromator graphite
_diffrn_radiation_probe x-ray
_diffrn_radiation_type MoK\a
_diffrn_radiation_wavelength 0.71073
_diffrn_reflns_av_R_equivalents 0.0221
_diffrn_reflns_av_sigmaI/netI 0.0354
_diffrn_reflns_limit_h_max 15
_diffrn_reflns_limit_h_min -14
_diffrn_reflns_limit_k_max 18
_diffrn_reflns_limit_k_min -18
_diffrn_reflns_limit_l_max 15
_diffrn_reflns_limit_l_min -13
_diffrn_reflns_number 17616
_diffrn_reflns_theta_full 26.00
_diffrn_reflns_theta_max 29.20
_diffrn_reflns_theta_min 2.52
_diffrn_source 'fine-focus sealed tube'
_exptl_absorpt_coefficient_mu 0.095
_exptl_absorpt_correction_T_max 1.00000
_exptl_absorpt_correction_T_min 0.98997
_exptl_absorpt_correction_type multi-scan
_exptl_absorpt_process_details
; 
CrysAlisPro, Oxford Diffraction Ltd., 
Version 1.171.33.34d (release 27-02-2009 CrysAlis171 .NET) 
(compiled Feb 27 2009,15:38:38) 
Empirical absorption correction using spherical harmonics, 
 implemented in SCALE3 ABSPACK scaling algorithm. 
;
_exptl_crystal_colour colorless
_exptl_crystal_density_diffrn 1.394
_exptl_crystal_density_method 'not measured'
_exptl_crystal_description parallelepiped
_exptl_crystal_F_000 904
_exptl_crystal_size_max 0.60
_exptl_crystal_size_mid 0.50
_exptl_crystal_size_min 0.34
_refine_diff_density_max 0.154
_refine_diff_density_min -0.166
_refine_diff_density_rms 0.031
_refine_ls_extinction_method none
_refine_ls_goodness_of_fit_ref 1.182
_refine_ls_hydrogen_treatment constr
_refine_ls_matrix_type full
_refine_ls_number_parameters 298
_refine_ls_number_reflns 4858
_refine_ls_number_restraints 0
_refine_ls_restrained_S_all 1.182
_refine_ls_R_factor_all 0.0660
_refine_ls_R_factor_gt 0.0364
_refine_ls_shift/su_max 0.001
_refine_ls_shift/su_mean 0.000
_refine_ls_structure_factor_coef Fsqd
_refine_ls_weighting_details 'calc w=1/[\s^2^(Fo^2^)+(0.0250P)^2^+0.0000P] where P=(Fo^2^+2Fc^2^)/3'
_refine_ls_weighting_scheme calc
_refine_ls_wR_factor_gt 0.0674
_refine_ls_wR_factor_ref 0.0698
_reflns_number_gt 3064
_reflns_number_total 4858
_reflns_threshold_expression >2sigma(I)
_cod_data_source_file c3ob41272e.txt
_cod_data_source_block nppcy
_cod_depositor_comments
;
The following automatic conversions were performed:

'_refine_ls_hydrogen_treatment' value 'constro' was replaced with the
value 'constr' as specified in the replacement file
'src/cod-tools/trunk/data/replacement-values/replacement_values.lst'.

Automatic conversion script
Id: cif_fix_values 5376 2017-05-30 11:51:03Z andrius 
;
_cod_original_cell_volume 2069.28(9)
_cod_original_sg_symbol_H-M 'P 21/n'
_cod_database_code 7153101

loop_
_symmetry_equiv_pos_as_xyz
'x, y, z'
'-x+1/2, y+1/2, -z+1/2'
'-x, -y, -z'
'x-1/2, -y-1/2, z-1/2'

loop_
_atom_site_label
_atom_site_type_symbol
_atom_site_fract_x
_atom_site_fract_y
_atom_site_fract_z
_atom_site_U_iso_or_equiv
_atom_site_adp_type
_atom_site_occupancy
_atom_site_symmetry_multiplicity
_atom_site_calc_flag
_atom_site_refinement_flags
O1 O 0.21259(7) 0.08340(6) 0.13668(7) 0.0544(2) Uani 1 1 d .
O2 O 0.66794(7) 0.21084(6) 0.17929(8) 0.0629(3) Uani 1 1 d .
O3 O 0.56218(10) 0.62752(7) 0.42813(12) 0.0928(4) Uani 1 1 d .
O4 O 0.53559(9) 0.66666(7) 0.25462(11) 0.0887(4) Uani 1 1 d .
N1 N 0.50169(7) 0.16551(6) 0.21499(7) 0.0340(2) Uani 1 1 d .
N2 N 0.55194(9) 0.60940(9) 0.32978(14) 0.0636(3) Uani 1 1 d .
C1 C 0.51292(9) 0.07174(8) 0.18638(9) 0.0359(3) Uani 1 1 d .
C2 C 0.61300(10) 0.02254(9) 0.18882(10) 0.0472(3) Uani 1 1 d .
H2A H 0.6855 0.0508 0.2090 0.057 Uiso 1 1 calc R
C3 C 0.60066(12) -0.06966(9) 0.16014(11) 0.0582(4) Uani 1 1 d .
H3A H 0.6668 -0.1041 0.1626 0.070 Uiso 1 1 calc R
C4 C 0.49428(12) -0.11313(9) 0.12792(12) 0.0616(4) Uani 1 1 d .
H4A H 0.4898 -0.1756 0.1088 0.074 Uiso 1 1 calc R
C5 C 0.39507(11) -0.06446(9) 0.12400(11) 0.0524(3) Uani 1 1 d .
H5A H 0.3227 -0.0927 0.1011 0.063 Uiso 1 1 calc R
C6 C 0.40577(9) 0.02791(8) 0.15506(9) 0.0387(3) Uani 1 1 d .
C7 C 0.31650(10) 0.09399(8) 0.16185(9) 0.0382(3) Uani 1 1 d .
C8 C 0.37901(8) 0.18456(7) 0.21623(9) 0.0335(3) Uani 1 1 d .
C9 C 0.36528(9) 0.18185(7) 0.33457(9) 0.0340(3) Uani 1 1 d .
C10 C 0.45307(9) 0.14990(8) 0.42498(10) 0.0419(3) Uani 1 1 d .
H10A H 0.5245 0.1336 0.4149 0.050 Uiso 1 1 calc R
C11 C 0.43538(11) 0.14202(8) 0.52964(10) 0.0499(3) Uani 1 1 d .
H11A H 0.4950 0.1207 0.5896 0.060 Uiso 1 1 calc R
C12 C 0.33094(11) 0.16539(8) 0.54572(11) 0.0513(3) Uani 1 1 d .
H12A H 0.3200 0.1618 0.6168 0.062 Uiso 1 1 calc R
C13 C 0.24251(10) 0.19407(9) 0.45648(11) 0.0502(3) Uani 1 1 d .
H13A H 0.1708 0.2086 0.4670 0.060 Uiso 1 1 calc R
C14 C 0.25822(9) 0.20168(8) 0.35127(10) 0.0425(3) Uani 1 1 d .
H14A H 0.1969 0.2202 0.2912 0.051 Uiso 1 1 calc R
C15 C 0.33105(8) 0.26829(7) 0.14332(9) 0.0340(3) Uani 1 1 d .
C16 C 0.29782(9) 0.35020(8) 0.18326(10) 0.0416(3) Uani 1 1 d .
H16A H 0.2989 0.3550 0.2581 0.050 Uiso 1 1 calc R
C17 C 0.26287(9) 0.42529(9) 0.11204(12) 0.0515(3) Uani 1 1 d .
H17A H 0.2404 0.4800 0.1395 0.062 Uiso 1 1 calc R
C18 C 0.26121(10) 0.41928(10) 0.00161(12) 0.0551(4) Uani 1 1 d .
H18A H 0.2386 0.4700 -0.0455 0.066 Uiso 1 1 calc R
C19 C 0.29313(10) 0.33788(10) -0.03953(11) 0.0519(3) Uani 1 1 d .
H19A H 0.2918 0.3334 -0.1145 0.062 Uiso 1 1 calc R
C20 C 0.32694(9) 0.26320(8) 0.03096(10) 0.0425(3) Uani 1 1 d .
H20A H 0.3475 0.2082 0.0026 0.051 Uiso 1 1 calc R
C21 C 0.58329(9) 0.23115(8) 0.20962(9) 0.0388(3) Uani 1 1 d .
C22 C 0.56950(8) 0.32869(8) 0.24326(10) 0.0374(3) Uani 1 1 d .
C23 C 0.56953(9) 0.35292(8) 0.35110(10) 0.0426(3) Uani 1 1 d .
H23A H 0.5719 0.3070 0.4042 0.051 Uiso 1 1 calc R
C24 C 0.56604(9) 0.44507(9) 0.38002(11) 0.0468(3) Uani 1 1 d .
H24A H 0.5681 0.4619 0.4528 0.056 Uiso 1 1 calc R
C25 C 0.55944(9) 0.51109(8) 0.29943(11) 0.0450(3) Uani 1 1 d .
C26 C 0.55989(9) 0.48956(9) 0.19222(11) 0.0490(3) Uani 1 1 d .
H26A H 0.5551 0.5359 0.1391 0.059 Uiso 1 1 calc R
C27 C 0.56758(9) 0.39784(9) 0.16479(10) 0.0454(3) Uani 1 1 d .
H27A H 0.5715 0.3820 0.0934 0.054 Uiso 1 1 calc R

loop_
_atom_site_aniso_label
_atom_site_aniso_U_11
_atom_site_aniso_U_22
_atom_site_aniso_U_33
_atom_site_aniso_U_23
_atom_site_aniso_U_13
_atom_site_aniso_U_12
O1 0.0386(5) 0.0591(6) 0.0633(6) -0.0087(4) 0.0105(4) -0.0081(4)
O2 0.0554(6) 0.0601(6) 0.0895(8) -0.0029(5) 0.0472(5) -0.0013(4)
O3 0.1274(9) 0.0592(8) 0.1002(10) -0.0282(7) 0.0455(8) -0.0185(6)
O4 0.1005(8) 0.0470(7) 0.1125(10) 0.0114(7) 0.0194(7) -0.0002(5)
N1 0.0326(5) 0.0345(6) 0.0373(6) -0.0027(4) 0.0139(4) 0.0014(4)
N2 0.0589(7) 0.0445(8) 0.0865(11) -0.0058(8) 0.0187(7) -0.0097(5)
C1 0.0433(7) 0.0354(7) 0.0311(7) 0.0003(5) 0.0137(5) 0.0047(5)
C2 0.0478(7) 0.0489(8) 0.0460(8) -0.0054(6) 0.0147(6) 0.0095(6)
C3 0.0661(9) 0.0535(9) 0.0579(9) -0.0051(7) 0.0221(7) 0.0194(7)
C4 0.0804(10) 0.0388(8) 0.0706(10) -0.0107(7) 0.0293(8) 0.0053(7)
C5 0.0624(8) 0.0442(8) 0.0544(9) -0.0061(6) 0.0224(6) -0.0075(6)
C6 0.0466(7) 0.0356(7) 0.0363(7) -0.0009(5) 0.0158(5) -0.0003(5)
C7 0.0399(7) 0.0421(7) 0.0337(7) 0.0004(5) 0.0120(5) -0.0042(5)
C8 0.0297(6) 0.0368(7) 0.0354(7) -0.0011(5) 0.0113(5) 0.0010(5)
C9 0.0358(6) 0.0333(7) 0.0351(7) -0.0008(5) 0.0132(5) -0.0013(5)
C10 0.0402(6) 0.0444(8) 0.0411(8) 0.0017(6) 0.0114(5) 0.0014(5)
C11 0.0566(8) 0.0547(9) 0.0362(8) 0.0049(6) 0.0095(6) -0.0009(6)
C12 0.0710(9) 0.0489(8) 0.0412(8) 0.0012(6) 0.0276(7) -0.0018(6)
C13 0.0539(8) 0.0505(8) 0.0559(9) 0.0044(7) 0.0317(7) 0.0049(6)
C14 0.0405(7) 0.0459(8) 0.0444(8) 0.0052(6) 0.0175(5) 0.0040(5)
C15 0.0300(6) 0.0389(7) 0.0341(7) -0.0003(5) 0.0102(5) -0.0008(5)
C16 0.0421(7) 0.0422(8) 0.0447(8) -0.0002(6) 0.0187(5) 0.0038(5)
C17 0.0494(8) 0.0407(8) 0.0673(10) 0.0049(7) 0.0209(7) 0.0084(6)
C18 0.0527(8) 0.0516(9) 0.0573(10) 0.0181(7) 0.0090(6) 0.0032(6)
C19 0.0546(8) 0.0595(9) 0.0376(8) 0.0072(7) 0.0064(6) -0.0079(6)
C20 0.0455(7) 0.0426(8) 0.0390(8) -0.0030(6) 0.0113(5) -0.0016(5)
C21 0.0368(7) 0.0450(8) 0.0374(7) 0.0015(5) 0.0149(5) -0.0001(5)
C22 0.0307(6) 0.0402(7) 0.0418(8) -0.0017(6) 0.0109(5) -0.0053(5)
C23 0.0427(7) 0.0431(8) 0.0415(8) 0.0018(6) 0.0108(5) -0.0027(5)
C24 0.0463(7) 0.0491(8) 0.0440(8) -0.0076(7) 0.0113(5) -0.0050(6)
C25 0.0389(7) 0.0374(8) 0.0580(9) -0.0060(7) 0.0121(6) -0.0072(5)
C26 0.0456(7) 0.0446(9) 0.0564(9) 0.0089(7) 0.0136(6) -0.0086(5)
C27 0.0435(7) 0.0511(9) 0.0441(8) 0.0010(6) 0.0164(5) -0.0084(5)

loop_
_atom_type_symbol
_atom_type_description
_atom_type_scat_dispersion_real
_atom_type_scat_dispersion_imag
_atom_type_scat_source
C C 0.0033 0.0016 'International Tables Vol C Tables 4.2.6.8 and 6.1.1.4'
H H 0.0000 0.0000 'International Tables Vol C Tables 4.2.6.8 and 6.1.1.4'
N N 0.0061 0.0033 'International Tables Vol C Tables 4.2.6.8 and 6.1.1.4'
O O 0.0106 0.0060 'International Tables Vol C Tables 4.2.6.8 and 6.1.1.4'

loop_
_geom_angle_atom_site_label_1
_geom_angle_atom_site_label_2
_geom_angle_atom_site_label_3
_geom_angle
C21 N1 C1 121.78(9)
C21 N1 C8 125.93(9)
C1 N1 C8 109.87(8)
O4 N2 O3 124.75(14)
O4 N2 C25 117.57(14)
O3 N2 C25 117.68(13)
C6 C1 C2 120.09(11)
C6 C1 N1 111.14(9)
C2 C1 N1 128.76(10)
C3 C2 C1 117.35(11)
C3 C2 H2A 121.3
C1 C2 H2A 121.3
C2 C3 C4 122.69(12)
C2 C3 H3A 118.7
C4 C3 H3A 118.7
C5 C4 C3 120.13(13)
C5 C4 H4A 119.9
C3 C4 H4A 119.9
C4 C5 C6 118.12(12)
C4 C5 H5A 120.9
C6 C5 H5A 120.9
C1 C6 C5 121.60(10)
C1 C6 C7 108.96(10)
C5 C6 C7 129.44(10)
O1 C7 C6 128.77(11)
O1 C7 C8 123.64(10)
C6 C7 C8 107.50(9)
N1 C8 C9 112.01(8)
N1 C8 C15 110.36(8)
C9 C8 C15 117.99(9)
N1 C8 C7 101.31(8)
C9 C8 C7 103.16(8)
C15 C8 C7 110.46(8)
C14 C9 C10 118.25(10)
C14 C9 C8 119.49(9)
C10 C9 C8 121.85(9)
C11 C10 C9 120.62(11)
C11 C10 H10A 119.7
C9 C10 H10A 119.7
C12 C11 C10 120.42(11)
C12 C11 H11A 119.8
C10 C11 H11A 119.8
C11 C12 C13 119.50(12)
C11 C12 H12A 120.3
C13 C12 H12A 120.3
C14 C13 C12 120.91(11)
C14 C13 H13A 119.5
C12 C13 H13A 119.5
C13 C14 C9 120.22(11)
C13 C14 H14A 119.9
C9 C14 H14A 119.9
C20 C15 C16 118.31(11)
C20 C15 C8 117.31(10)
C16 C15 C8 124.27(10)
C15 C16 C17 120.29(11)
C15 C16 H16A 119.9
C17 C16 H16A 119.9
C16 C17 C18 120.46(12)
C16 C17 H17A 119.8
C18 C17 H17A 119.8
C19 C18 C17 119.87(12)
C19 C18 H18A 120.1
C17 C18 H18A 120.1
C18 C19 C20 119.64(12)
C18 C19 H19A 120.2
C20 C19 H19A 120.2
C19 C20 C15 121.42(12)
C19 C20 H20A 119.3
C15 C20 H20A 119.3
O2 C21 N1 121.12(11)
O2 C21 C22 118.88(10)
N1 C21 C22 119.99(9)
C23 C22 C27 119.53(11)
C23 C22 C21 122.66(11)
C27 C22 C21 117.53(11)
C24 C23 C22 120.20(12)
C24 C23 H23A 119.9
C22 C23 H23A 119.9
C25 C24 C23 118.65(12)
C25 C24 H24A 120.7
C23 C24 H24A 120.7
C24 C25 C26 122.61(11)
C24 C25 N2 118.49(13)
C26 C25 N2 118.90(12)
C27 C26 C25 118.54(12)
C27 C26 H26A 120.7
C25 C26 H26A 120.7
C26 C27 C22 120.36(12)
C26 C27 H27A 119.8
C22 C27 H27A 119.8

loop_
_geom_bond_atom_site_label_1
_geom_bond_atom_site_label_2
_geom_bond_distance
O1 C7 1.2082(12)
O2 C21 1.2142(12)
O3 N2 1.2228(15)
O4 N2 1.2219(15)
N1 C21 1.3778(13)
N1 C1 1.4157(13)
N1 C8 1.5024(12)
N2 C25 1.4777(16)
C1 C6 1.3883(14)
C1 C2 1.3886(14)
C2 C3 1.3751(17)
C2 H2A 0.9300
C3 C4 1.3784(17)
C3 H3A 0.9300
C4 C5 1.3719(17)
C4 H4A 0.9300
C5 C6 1.3843(16)
C5 H5A 0.9300
C6 C7 1.4546(15)
C7 C8 1.5643(15)
C8 C9 1.5260(15)
C8 C15 1.5244(14)
C9 C14 1.3876(14)
C9 C10 1.3881(14)
C10 C11 1.3802(16)
C10 H10A 0.9300
C11 C12 1.3658(16)
C11 H11A 0.9300
C12 C13 1.3686(17)
C12 H12A 0.9300
C13 C14 1.3771(16)
C13 H13A 0.9300
C14 H14A 0.9300
C15 C20 1.3859(15)
C15 C16 1.3836(15)
C16 C17 1.3886(16)
C16 H16A 0.9300
C17 C18 1.3703(17)
C17 H17A 0.9300
C18 C19 1.3779(18)
C18 H18A 0.9300
C19 C20 1.3773(16)
C19 H19A 0.9300
C20 H20A 0.9300
C21 C22 1.4912(16)
C22 C23 1.3855(15)
C22 C27 1.3916(16)
C23 C24 1.3817(16)
C23 H23A 0.9300
C24 C25 1.3691(17)
C24 H24A 0.9300
C25 C26 1.3702(16)
C26 C27 1.3768(16)
C26 H26A 0.9300
C27 H27A 0.9300
